data_1546703
loop_
_publ_author_name
'Zhang, Lang-Jing'
'Kou, Jun-Feng'
'Liu, Feng-Yi'

_publ_section_title
;
 4-(2,4,6-Trimethylphenyl)butan-2-one
;
_journal_issue 5
_journal_name_full IUCrData
_journal_page_first x170675
_journal_paper_doi 10.1107/S2414314617006757
_journal_volume 2
_journal_year 2017
_chemical_formula_iupac 'C13 H18 O'
_chemical_formula_moiety 'C13 H18 O'
_chemical_formula_sum 'C13 H18 O'
_chemical_formula_weight 190.27
_chemical_name_systematic
;
4-(2,4,6-Trimethylphenyl)butan-2-one
;
_space_group_crystal_system orthorhombic
_space_group_IT_number 19
_space_group_name_Hall 'P 2ac 2ab'
_space_group_name_H-M_alt 'P 21 21 21'
_symmetry_space_group_name_Hall 'P 2ac 2ab'
_symmetry_space_group_name_H-M 'P 21 21 21'
_atom_sites_solution_hydrogens geom
_atom_sites_solution_primary direct
_atom_sites_solution_secondary difmap
_audit_creation_method SHELXL-2014/7
_cell_angle_alpha 90
_cell_angle_beta 90
_cell_angle_gamma 90
_cell_formula_units_Z 4
_cell_length_a 4.8462(10)
_cell_length_b 7.8042(16)
_cell_length_c 30.996(6)
_cell_measurement_reflns_used 11221
_cell_measurement_temperature 293(2)
_cell_measurement_theta_max 27.469
_cell_measurement_theta_min 3.271
_cell_volume 1172.3(4)
_computing_cell_refinement
;
CrystalStructure (Rigaku/MSC, 2006)
;
_computing_data_collection
;
CrystalStructure (Rigaku/MSC, 2006)
;
_computing_data_reduction
;
CrystalStructure (Rigaku/MSC, 2006)
;
_computing_molecular_graphics
;
SHELXTL (Sheldrick, 2008)
;
_computing_publication_material
;
SHELXL2014 (Sheldrick, 2015b)
;
_computing_structure_refinement
;
SHELXL2014 (Sheldrick, 2015b)
;
_computing_structure_solution
;
SHELXT (Sheldrick, 2015a)
;
_diffrn_ambient_temperature 293(2)
_diffrn_measured_fraction_theta_full 0.997
_diffrn_measured_fraction_theta_max 0.997
_diffrn_measurement_device_type 'Rigaku MM007-HF CCD (Saturn 724+)'
_diffrn_measurement_method '\w scans at fixed \c = 45\%'
_diffrn_radiation_type MoK\a
_diffrn_radiation_wavelength 0.71073
_diffrn_reflns_av_R_equivalents 0.0775
_diffrn_reflns_limit_h_max 5
_diffrn_reflns_limit_h_min -6
_diffrn_reflns_limit_k_max 10
_diffrn_reflns_limit_k_min -10
_diffrn_reflns_limit_l_max 39
_diffrn_reflns_limit_l_min -40
_diffrn_reflns_number 11150
_diffrn_reflns_theta_full 25.242
_diffrn_reflns_theta_max 27.469
_diffrn_reflns_theta_min 3.271
_exptl_absorpt_coefficient_mu 0.066
_exptl_absorpt_correction_T_max 0.985
_exptl_absorpt_correction_T_min 0.982
_exptl_absorpt_correction_type multi-scan
_exptl_absorpt_process_details
;
(SADABS; Sheldrick, 1996)
;
_exptl_crystal_colour colorless
_exptl_crystal_density_diffrn 1.078
_exptl_crystal_density_method 'not measured'
_exptl_crystal_description block
_exptl_crystal_F_000 416
_exptl_crystal_size_max 0.280
_exptl_crystal_size_mid 0.250
_exptl_crystal_size_min 0.230
_refine_diff_density_max 0.120
_refine_diff_density_min -0.128
_refine_ls_abs_structure_details
;
Flack <i>x</i> determined using 411 quotients
[(<i>I</i>^+^)-(<i>I</i>^-^)]/[(<i>I</i>^+^)+(<i>I</i>^-^)]
(Parsons <i>et al.</i>,  2013)
;
_refine_ls_abs_structure_Flack 0.5(10)
_refine_ls_extinction_method none
_refine_ls_goodness_of_fit_ref 1.085
_refine_ls_hydrogen_treatment constr
_refine_ls_matrix_type full
_refine_ls_number_parameters 131
_refine_ls_number_reflns 2673
_refine_ls_number_restraints 0
_refine_ls_restrained_S_all 1.085
_refine_ls_R_factor_all 0.1310
_refine_ls_R_factor_gt 0.0806
_refine_ls_shift/su_max 0.000
_refine_ls_shift/su_mean 0.000
_refine_ls_structure_factor_coef Fsqd
_refine_ls_weighting_details 'w=1/[\s^2^(Fo^2^)+(0.0612P)^2^+0.1143P] where P=(Fo^2^+2Fc^2^)/3'
_refine_ls_weighting_scheme calc
_refine_ls_wR_factor_gt 0.1480
_refine_ls_wR_factor_ref 0.1684
_reflns_number_gt 1626
_reflns_number_total 2673
_reflns_threshold_expression 'I > 2\s(I)'
_cod_data_source_file xu4027sup1.cif
_cod_data_source_block I
_cod_database_code 1546703
_shelx_space_group_comment
;
The symmetry employed for this shelxl refinement is uniquely defined
by the following loop, which should always be used as a source of
symmetry information in preference to the above space-group names.
They are only intended as comments.
;
_shelx_estimated_absorpt_t_min 0.982
_shelx_estimated_absorpt_t_max 0.985

loop_
_symmetry_equiv_pos_as_xyz
'x, y, z'
'-x+1/2, -y, z+1/2'
'-x, y+1/2, -z+1/2'
'x+1/2, -y+1/2, -z'

loop_
_atom_site_type_symbol
_atom_site_label
_atom_site_fract_x
_atom_site_fract_y
_atom_site_fract_z
_atom_site_U_iso_or_equiv
_atom_site_adp_type
_atom_site_calc_flag
_atom_site_occupancy
C C1 0.2549(8) 0.2228(5) 0.24165(11) 0.0573(9) Uani d 1
C C2 0.1217(9) 0.2873(6) 0.28200(12) 0.0719(12) Uani d 1
H H2A 0.1694 0.2136 0.3057 0.108 Uiso calc 1
H H2B -0.0750 0.2883 0.2784 0.108 Uiso calc 1
H H2C 0.1852 0.4014 0.2879 0.108 Uiso calc 1
C C3 0.1343(8) 0.2873(5) 0.20018(11) 0.0595(10) Uani d 1
H H3A 0.1267 0.4114 0.2013 0.071 Uiso calc 1
H H3B -0.0537 0.2456 0.1978 0.071 Uiso calc 1
C C4 0.2930(8) 0.2343(5) 0.15972(11) 0.0644(11) Uani d 1
H H4A 0.4828 0.2724 0.1623 0.077 Uiso calc 1
H H4B 0.2940 0.1103 0.1576 0.077 Uiso calc 1
C C5 0.1684(7) 0.3087(5) 0.11887(11) 0.0503(9) Uani d 1
C C6 0.2388(7) 0.4738(5) 0.10572(11) 0.0556(10) Uani d 1
C C7 0.1185(8) 0.5412(5) 0.06896(11) 0.0594(10) Uani d 1
H H7 0.1681 0.6510 0.0603 0.071 Uiso calc 1
C C8 -0.0712(8) 0.4524(5) 0.04478(11) 0.0591(10) Uani d 1
C C9 -0.1382(8) 0.2888(5) 0.05782(12) 0.0604(10) Uani d 1
H H9 -0.2638 0.2257 0.0416 0.073 Uiso calc 1
C C10 -0.0231(8) 0.2157(5) 0.09455(11) 0.0565(10) Uani d 1
C C11 0.4462(9) 0.5809(6) 0.13046(14) 0.0804(13) Uani d 1
H H11A 0.4481 0.6953 0.1191 0.121 Uiso calc 1
H H11B 0.6264 0.5311 0.1276 0.121 Uiso calc 1
H H11C 0.3954 0.5841 0.1604 0.121 Uiso calc 1
C C12 -0.2043(10) 0.5318(6) 0.00512(13) 0.0871(15) Uani d 1
H H12A -0.1128 0.4908 -0.0203 0.131 Uiso calc 1
H H12B -0.1884 0.6542 0.0066 0.131 Uiso calc 1
H H12C -0.3957 0.5003 0.0041 0.131 Uiso calc 1
C C13 -0.1044(11) 0.0326(6) 0.10584(15) 0.0824(14) Uani d 1
H H13A 0.0522 -0.0414 0.1023 0.124 Uiso calc 1
H H13B -0.2506 -0.0043 0.0871 0.124 Uiso calc 1
H H13C -0.1662 0.0281 0.1353 0.124 Uiso calc 1
O O1 0.4465(7) 0.1257(4) 0.24275(10) 0.0920(11) Uani d 1

loop_
_atom_site_aniso_label
_atom_site_aniso_U_11
_atom_site_aniso_U_22
_atom_site_aniso_U_33
_atom_site_aniso_U_12
_atom_site_aniso_U_13
_atom_site_aniso_U_23
C1 0.058(2) 0.057(2) 0.057(2) 0.000(2) -0.010(2) 0.0008(19)
C2 0.081(3) 0.081(3) 0.053(2) 0.002(3) -0.005(2) 0.007(2)
C3 0.056(2) 0.070(2) 0.052(2) 0.018(2) -0.0019(18) 0.0011(19)
C4 0.059(2) 0.078(3) 0.056(2) 0.017(2) -0.002(2) 0.000(2)
C5 0.0426(18) 0.062(2) 0.0466(18) 0.0125(18) 0.0052(17) -0.0037(17)
C6 0.0446(19) 0.068(3) 0.054(2) 0.0000(19) 0.0102(17) -0.0121(19)
C7 0.062(2) 0.055(2) 0.062(2) 0.001(2) 0.013(2) 0.0027(19)
C8 0.062(2) 0.067(3) 0.0481(19) 0.007(2) 0.0015(18) 0.0006(19)
C9 0.066(2) 0.062(2) 0.053(2) -0.003(2) -0.0032(19) -0.0114(19)
C10 0.062(2) 0.054(2) 0.054(2) 0.005(2) 0.012(2) -0.0034(18)
C11 0.063(2) 0.095(3) 0.082(3) -0.017(3) 0.001(2) -0.014(2)
C12 0.099(3) 0.097(3) 0.066(3) 0.007(3) -0.009(3) 0.018(3)
C13 0.103(3) 0.061(3) 0.083(3) -0.004(3) 0.003(3) 0.002(2)
O1 0.089(2) 0.105(2) 0.081(2) 0.048(2) -0.0164(18) 0.0056(17)

loop_
_atom_type_symbol
_atom_type_description
_atom_type_scat_dispersion_real
_atom_type_scat_dispersion_imag
_atom_type_scat_source
C C 0.0033 0.0016 'International Tables Vol C Tables 4.2.6.8 and 6.1.1.4'
H H 0.0000 0.0000 'International Tables Vol C Tables 4.2.6.8 and 6.1.1.4'
O O 0.0106 0.0060 'International Tables Vol C Tables 4.2.6.8 and 6.1.1.4'

loop_
_geom_angle_atom_site_label_1
_geom_angle_atom_site_label_2
_geom_angle_atom_site_label_3
_geom_angle
O1 C1 C2 121.6(3)
O1 C1 C3 122.6(3)
C2 C1 C3 115.9(3)
C1 C2 H2A 109.5
C1 C2 H2B 109.5
H2A C2 H2B 109.5
C1 C2 H2C 109.5
H2A C2 H2C 109.5
H2B C2 H2C 109.5
C1 C3 C4 114.6(3)
C1 C3 H3A 108.6
C4 C3 H3A 108.6
C1 C3 H3B 108.6
C4 C3 H3B 108.6
H3A C3 H3B 107.6
C5 C4 C3 112.4(3)
C5 C4 H4A 109.1
C3 C4 H4A 109.1
C5 C4 H4B 109.1
C3 C4 H4B 109.1
H4A C4 H4B 107.9
C6 C5 C10 119.0(3)
C6 C5 C4 120.0(3)
C10 C5 C4 121.0(3)
C7 C6 C5 119.3(4)
C7 C6 C11 119.1(4)
C5 C6 C11 121.6(4)
C8 C7 C6 122.7(4)
C8 C7 H7 118.7
C6 C7 H7 118.7
C7 C8 C9 117.7(4)
C7 C8 C12 121.3(4)
C9 C8 C12 121.0(4)
C8 C9 C10 121.7(4)
C8 C9 H9 119.1
C10 C9 H9 119.1
C9 C10 C5 119.6(3)
C9 C10 C13 118.0(4)
C5 C10 C13 122.3(4)
C6 C11 H11A 109.5
C6 C11 H11B 109.5
H11A C11 H11B 109.5
C6 C11 H11C 109.5
H11A C11 H11C 109.5
H11B C11 H11C 109.5
C8 C12 H12A 109.5
C8 C12 H12B 109.5
H12A C12 H12B 109.5
C8 C12 H12C 109.5
H12A C12 H12C 109.5
H12B C12 H12C 109.5
C10 C13 H13A 109.5
C10 C13 H13B 109.5
H13A C13 H13B 109.5
C10 C13 H13C 109.5
H13A C13 H13C 109.5
H13B C13 H13C 109.5

loop_
_geom_bond_atom_site_label_1
_geom_bond_atom_site_label_2
_geom_bond_distance
C1 O1 1.199(4)
C1 C2 1.495(5)
C1 C3 1.499(5)
C2 H2A 0.9600
C2 H2B 0.9600
C2 H2C 0.9600
C3 C4 1.528(5)
C3 H3A 0.9700
C3 H3B 0.9700
C4 C5 1.518(5)
C4 H4A 0.9700
C4 H4B 0.9700
C5 C6 1.394(5)
C5 C10 1.399(5)
C6 C7 1.384(5)
C6 C11 1.515(5)
C7 C8 1.374(5)
C7 H7 0.9300
C8 C9 1.378(5)
C8 C12 1.520(5)
C9 C10 1.390(5)
C9 H9 0.9300
C10 C13 1.523(6)
C11 H11A 0.9600
C11 H11B 0.9600
C11 H11C 0.9600
C12 H12A 0.9600
C12 H12B 0.9600
C12 H12C 0.9600
C13 H13A 0.9600
C13 H13B 0.9600
C13 H13C 0.9600

loop_
_geom_hbond_atom_site_label_D
_geom_hbond_atom_site_label_H
_geom_hbond_atom_site_label_A
_geom_hbond_site_symmetry_A
_geom_hbond_distance_DH
_geom_hbond_distance_HA
_geom_hbond_distance_DA
_geom_hbond_angle_DHA
C11 H11B Cg1 1_655 0.96 2.76 3.642(5) 154

loop_
_geom_torsion_atom_site_label_1
_geom_torsion_atom_site_label_2
_geom_torsion_atom_site_label_3
_geom_torsion_atom_site_label_4
_geom_torsion
O1 C1 C3 C4 -6.0(6)
C2 C1 C3 C4 173.9(4)
C1 C3 C4 C5 -177.8(3)
C3 C4 C5 C6 84.4(4)
C3 C4 C5 C10 -93.8(4)
C10 C5 C6 C7 -0.2(5)
C4 C5 C6 C7 -178.5(3)
C10 C5 C6 C11 -179.6(3)
C4 C5 C6 C11 2.1(5)
C5 C6 C7 C8 0.6(5)
C11 C6 C7 C8 -180.0(3)
C6 C7 C8 C9 -1.1(5)
C6 C7 C8 C12 178.6(4)
C7 C8 C9 C10 1.1(5)
C12 C8 C9 C10 -178.5(4)
C8 C9 C10 C5 -0.8(5)
C8 C9 C10 C13 -178.6(4)
C6 C5 C10 C9 0.3(5)
C4 C5 C10 C9 178.6(3)
C6 C5 C10 C13 178.0(3)
C4 C5 C10 C13 -3.7(5)

_cod_database_fobs_code 1546703
